data_7223738
loop_
_publ_author_name
'Mahmoudi, Ghodrat'
'Casti\~neiras, Alfonso'
'Garczarek, Piotr'
'Bauz\'a, Antonio'
'Rheingold, Arnold L.'
'Kinzhybalo, Vasyl'
'Frontera, Antonio'

_publ_section_title
;
 Synthesis, X-ray characterization, DFT calculations and Hirshfeld surface
 analysis of thiosemicarbazone complexes of Mn+ions (n = 2, 3; M = Ni, Cd,
 Mn, Co and Cu)
;
_journal_issue 6
_journal_name_full CrystEngComm
_journal_page_first 1009
_journal_paper_doi 10.1039/C5CE02371H
_journal_volume 18
_journal_year 2016
_chemical_formula_sum 'C29 H28 Cl2 Hg N6 O'
_chemical_formula_weight 748.06
_chemical_name_systematic
; 
 ? 
;
_space_group_IT_number 2
_symmetry_cell_setting triclinic
_symmetry_space_group_name_Hall '-P 1'
_symmetry_space_group_name_H-M 'P -1'
_atom_sites_solution_hydrogens geom
_atom_sites_solution_primary direct
_atom_sites_solution_secondary difmap
_audit_creation_method SHELXL-97
_audit_update_record
;
2015-03-19 deposited with the CCDC.
2016-01-05 downloaded from the CCDC.
;
_cell_angle_alpha 73.615(3)
_cell_angle_beta 88.714(5)
_cell_angle_gamma 88.110(6)
_cell_formula_units_Z 2
_cell_length_a 8.7640(4)
_cell_length_b 11.8787(4)
_cell_length_c 15.0315(6)
_cell_measurement_temperature 295(2)
_cell_volume 1500.34(11)
_computing_cell_refinement 'CrysAlis-RED (Oxford Diffraction, 2003)'
_computing_data_collection 'CrysAlis-CCD (Oxford Diffraction, 2003)'
_computing_data_reduction 'CrysAlis-RED (Oxford Diffraction, 2003)'
_computing_molecular_graphics 'Ortep-3 for Windows (Farrugia, 1997)'
_computing_publication_material 'WinGX publication routines (Farrugia, 1999)'
_computing_structure_refinement 'SHELXL-97 (Sheldrick, 1997)'
_computing_structure_solution 'SHELXS-97 (Sheldrick, 1990)'
_diffrn_ambient_temperature 295(2)
_diffrn_measured_fraction_theta_full 0.980
_diffrn_measured_fraction_theta_max 0.980
_diffrn_measurement_device_type
;
Oxford Diffraction Xcalibur CCD
diffractometer
;
_diffrn_radiation_monochromator graphite
_diffrn_radiation_source 'fine-focus sealed tube'
_diffrn_radiation_type MoK\a
_diffrn_radiation_wavelength 0.71073
_diffrn_reflns_av_R_equivalents 0.0612
_diffrn_reflns_av_sigmaI/netI 0.0768
_diffrn_reflns_limit_h_max 10
_diffrn_reflns_limit_h_min -10
_diffrn_reflns_limit_k_max 13
_diffrn_reflns_limit_k_min -13
_diffrn_reflns_limit_l_max 17
_diffrn_reflns_limit_l_min -17
_diffrn_reflns_number 11390
_diffrn_reflns_theta_full 25.00
_diffrn_reflns_theta_max 25.00
_diffrn_reflns_theta_min 3.88
_exptl_absorpt_coefficient_mu 5.340
_exptl_absorpt_correction_T_max 0.626
_exptl_absorpt_correction_T_min 0.085
_exptl_absorpt_correction_type analytical
_exptl_absorpt_process_details
;
CrysAlis RED, Oxford Diffraction Ltd.,
Version 1.171.32.29 (release 10-06-2008 CrysAlis171 .NET)
(compiled Jun 10 2008,16:49:55)
Analytical numeric absorption correction using a multifaceted crystal
            model based on expressions derived by R.C. Clark & J.S. Reid.
(Clark, R. C. & Reid, J. S. (1995). Acta Cryst. A51, 887-897)
;
_exptl_crystal_colour yellow
_exptl_crystal_density_diffrn 1.656
_exptl_crystal_density_method 'not measured'
_exptl_crystal_description plate
_exptl_crystal_F_000 732
_exptl_crystal_size_max 0.57
_exptl_crystal_size_mid 0.33
_exptl_crystal_size_min 0.09
_refine_diff_density_max 2.106
_refine_diff_density_min -2.964
_refine_diff_density_rms 0.193
_refine_ls_extinction_method none
_refine_ls_goodness_of_fit_ref 1.025
_refine_ls_hydrogen_treatment mixed
_refine_ls_matrix_type full
_refine_ls_number_parameters 359
_refine_ls_number_reflns 5181
_refine_ls_number_restraints 11
_refine_ls_restrained_S_all 1.025
_refine_ls_R_factor_all 0.0658
_refine_ls_R_factor_gt 0.0558
_refine_ls_shift/su_max 0.000
_refine_ls_shift/su_mean 0.000
_refine_ls_structure_factor_coef Fsqd
_refine_ls_weighting_details 'calc w=1/[\s^2^(Fo^2^)+(0.0847P)^2^+0.0000P] where P=(Fo^2^+2Fc^2^)/3'
_refine_ls_weighting_scheme calc
_refine_ls_wR_factor_gt 0.1349
_refine_ls_wR_factor_ref 0.1369
_reflns_number_gt 4110
_reflns_number_total 5181
_reflns_threshold_expression >2sigma(I)
_cod_data_source_file c5ce02371h2.cif
_cod_data_source_block 4
_cod_depositor_comments
;
The following automatic conversions were performed:

'_symmetry_cell_setting' value 'Triclinic' changed to 'triclinic'
according to
/usr/data/users/saulius/crontab/automatic-downloads/rss-feeds/RSC/lib/dictionaries/cif_core.dic
dictionary named 'cif_core.dic' version 2.4.2 from 2011-04-26.

Automatic conversion script
Id: cif_fix_values 4268 2015-11-12 08:31:59Z antanas 

 Adding full bibliography for 7223734--7223741.cif.
;
_cod_original_cell_volume 1500.34(10)
_cod_original_sg_symbol_H-M P-1
_cod_database_code 7223738
_audit_block_doi 10.5517/cc143gc2

loop_
_symmetry_equiv_pos_as_xyz
'x, y, z'
'-x, -y, -z'

loop_
_atom_site_label
_atom_site_type_symbol
_atom_site_fract_x
_atom_site_fract_y
_atom_site_fract_z
_atom_site_U_iso_or_equiv
_atom_site_adp_type
_atom_site_occupancy
_atom_site_symmetry_multiplicity
_atom_site_calc_flag
_atom_site_refinement_flags
Hg1 Hg 0.29036(5) 0.24285(3) 0.25359(2) 0.03720(15) Uani 1 1 d .
Cl1 Cl 0.4221(3) 0.3789(2) 0.12517(18) 0.0528(7) Uani 1 1 d .
Cl2 Cl 0.2048(4) 0.2631(3) 0.40640(18) 0.0716(9) Uani 1 1 d D
C6 C 0.0419(11) 0.2393(7) 0.0904(6) 0.035(2) Uani 1 1 d .
N5 N 0.2903(8) 0.0230(6) 0.3211(5) 0.0307(16) Uani 1 1 d .
C8 C 0.1948(9) -0.0228(7) 0.1670(6) 0.0284(18) Uani 1 1 d .
N3 N 0.2052(9) 0.0805(6) 0.1129(5) 0.0328(17) Uani 1 1 d .
N2 N 0.1350(9) 0.1688(6) 0.1447(5) 0.0349(17) Uani 1 1 d .
N6 N 0.5414(9) 0.1461(6) 0.3093(5) 0.0366(18) Uani 1 1 d .
C27 C 0.8014(12) 0.1609(10) 0.3440(8) 0.053(3) Uani 1 1 d .
H27 H 0.8886 0.2055 0.3352 0.063 Uiso 1 1 calc R
C22 C 0.4011(10) -0.0309(7) 0.3701(5) 0.0288(18) Uani 1 1 d .
N4 N 0.1548(8) -0.0373(6) 0.3307(5) 0.0330(17) Uani 1 1 d .
C25 C 0.6728(11) -0.0157(8) 0.4125(7) 0.040(2) Uani 1 1 d .
H25 H 0.6724 -0.0925 0.4506 0.047 Uiso 1 1 calc R
N1 N 0.0449(9) 0.3610(6) 0.1923(5) 0.0371(18) Uani 1 1 d .
C12 C 0.4110(12) -0.3002(9) 0.0788(8) 0.050(3) Uani 1 1 d .
H12 H 0.4577 -0.3607 0.0592 0.060 Uiso 1 1 calc R
C26 C 0.8019(12) 0.0496(9) 0.4026(7) 0.046(2) Uani 1 1 d .
H26 H 0.8892 0.0182 0.4357 0.056 Uiso 1 1 calc R
C24 C 0.5439(11) 0.0349(7) 0.3647(6) 0.033(2) Uani 1 1 d .
C16 C -0.0399(10) -0.1137(7) 0.2594(6) 0.032(2) Uani 1 1 d .
C9 C 0.2711(10) -0.1223(7) 0.1387(6) 0.0298(19) Uani 1 1 d .
C17 C -0.1350(12) -0.0859(9) 0.1836(7) 0.048(3) Uani 1 1 d .
H17 H -0.1060 -0.0290 0.1300 0.058 Uiso 1 1 calc R
C7 C -0.0043(15) 0.2232(10) -0.0004(7) 0.057(3) Uani 1 1 d .
H7A H 0.0601 0.1637 -0.0149 0.086 Uiso 1 1 calc R
H7B H 0.0060 0.2958 -0.0483 0.086 Uiso 1 1 calc R
H7C H -0.1086 0.1998 0.0037 0.086 Uiso 1 1 calc R
C19 C -0.3123(12) -0.2261(9) 0.2651(7) 0.050(3) Uani 1 1 d .
H19 H -0.4029 -0.2653 0.2669 0.060 Uiso 1 1 calc R
C5 C -0.0207(10) 0.3402(7) 0.1190(6) 0.036(2) Uani 1 1 d .
C14 C 0.2660(11) -0.2348(7) 0.1911(7) 0.039(2) Uani 1 1 d .
H14 H 0.2155 -0.2521 0.2483 0.047 Uiso 1 1 calc R
C23 C 0.3956(11) -0.1557(8) 0.4293(7) 0.042(2) Uani 1 1 d .
H23A H 0.2912 -0.1790 0.4387 0.063 Uiso 1 1 calc R
H23B H 0.4409 -0.1622 0.4881 0.063 Uiso 1 1 calc R
H23C H 0.4510 -0.2057 0.3989 0.063 Uiso 1 1 calc R
C4 C -0.1447(12) 0.4091(9) 0.0745(8) 0.050(3) Uani 1 1 d .
H4 H -0.1905 0.3927 0.0245 0.060 Uiso 1 1 calc R
C13 C 0.3336(13) -0.3239(9) 0.1619(8) 0.050(3) Uani 1 1 d .
H13 H 0.3269 -0.4010 0.1988 0.060 Uiso 1 1 calc R
C15 C 0.1059(10) -0.0538(7) 0.2551(6) 0.0307(19) Uani 1 1 d .
C21 C -0.0850(12) -0.1974(8) 0.3389(6) 0.041(2) Uani 1 1 d .
H21 H -0.0237 -0.2157 0.3910 0.049 Uiso 1 1 calc R
C10 C 0.3504(11) -0.0985(9) 0.0514(7) 0.043(2) Uani 1 1 d .
H10 H 0.3545 -0.0220 0.0130 0.052 Uiso 1 1 calc R
C28 C 0.6681(14) 0.2058(10) 0.2981(8) 0.059(3) Uani 1 1 d .
H28 H 0.6678 0.2812 0.2577 0.070 Uiso 1 1 calc R
C3 C -0.1963(14) 0.4999(10) 0.1057(10) 0.068(4) Uani 1 1 d .
H3 H -0.2771 0.5478 0.0764 0.081 Uiso 1 1 calc R
C2 C -0.1289(15) 0.5209(9) 0.1808(9) 0.060(3) Uani 1 1 d .
H2 H -0.1651 0.5812 0.2047 0.072 Uiso 1 1 calc R
C1 C -0.0083(14) 0.4514(9) 0.2192(7) 0.053(3) Uani 1 1 d .
H1 H 0.0403 0.4686 0.2680 0.064 Uiso 1 1 calc R
C18 C -0.2717(13) -0.1406(11) 0.1859(8) 0.061(3) Uani 1 1 d .
H18 H -0.3356 -0.1201 0.1349 0.074 Uiso 1 1 calc R
C11 C 0.4188(12) -0.1865(9) 0.0251(8) 0.051(3) Uani 1 1 d .
H11 H 0.4727 -0.1700 -0.0308 0.062 Uiso 1 1 calc R
C20 C -0.2207(12) -0.2541(8) 0.3413(7) 0.046(2) Uani 1 1 d .
H20 H -0.2498 -0.3113 0.3947 0.056 Uiso 1 1 calc R
O1 O 0.3970(10) 0.4799(5) 0.4104(4) 0.0551(17) Uani 1 1 d DU
C29 C 0.5570(18) 0.4627(16) 0.3691(13) 0.112(5) Uani 1 1 d DU
H29A H 0.5764 0.5277 0.3157 0.168 Uiso 1 1 calc R
H29B H 0.5604 0.3912 0.3513 0.168 Uiso 1 1 calc R
H29C H 0.6334 0.4587 0.4148 0.168 Uiso 1 1 calc R
H1O H 0.323(3) 0.436(4) 0.398(4) 0.33(18) Uiso 1 1 d D

loop_
_atom_site_aniso_label
_atom_site_aniso_U_11
_atom_site_aniso_U_22
_atom_site_aniso_U_33
_atom_site_aniso_U_23
_atom_site_aniso_U_13
_atom_site_aniso_U_12
Hg1 0.0414(2) 0.0372(2) 0.0306(2) -0.00598(14) -0.00305(14) 0.00359(15)
Cl1 0.0583(17) 0.0448(14) 0.0475(15) -0.0012(11) 0.0098(12) -0.0018(12)
Cl2 0.101(3) 0.081(2) 0.0306(13) -0.0173(13) -0.0033(15) 0.0350(18)
C6 0.043(6) 0.032(5) 0.027(5) -0.003(4) -0.002(4) -0.005(4)
N5 0.030(4) 0.034(4) 0.027(4) -0.007(3) -0.001(3) -0.002(3)
C8 0.023(4) 0.039(5) 0.026(4) -0.014(4) 0.002(3) 0.001(4)
N3 0.038(4) 0.029(4) 0.034(4) -0.014(3) 0.006(3) -0.002(3)
N2 0.037(4) 0.037(4) 0.030(4) -0.007(3) -0.005(3) 0.001(3)
N6 0.033(4) 0.038(4) 0.032(4) 0.001(3) 0.007(3) -0.001(3)
C27 0.026(5) 0.067(7) 0.068(7) -0.024(6) 0.005(5) -0.007(5)
C22 0.036(5) 0.029(4) 0.024(4) -0.012(3) 0.003(4) 0.003(4)
N4 0.025(4) 0.038(4) 0.037(4) -0.013(3) 0.001(3) 0.002(3)
C25 0.036(5) 0.043(5) 0.039(5) -0.010(4) -0.008(4) 0.009(4)
N1 0.039(5) 0.037(4) 0.030(4) -0.002(3) 0.003(3) 0.001(3)
C12 0.039(6) 0.053(6) 0.070(8) -0.036(6) -0.005(5) 0.010(5)
C26 0.034(6) 0.059(7) 0.048(6) -0.018(5) -0.002(5) 0.008(5)
C24 0.035(5) 0.035(5) 0.025(4) -0.005(4) -0.001(4) 0.001(4)
C16 0.034(5) 0.029(4) 0.036(5) -0.012(4) 0.003(4) -0.002(4)
C9 0.027(5) 0.031(5) 0.031(5) -0.008(4) 0.001(4) -0.005(4)
C17 0.045(6) 0.057(6) 0.036(5) -0.001(5) -0.006(5) -0.009(5)
C7 0.071(8) 0.062(7) 0.040(6) -0.017(5) -0.019(6) 0.003(6)
C19 0.037(6) 0.057(7) 0.059(7) -0.020(6) 0.011(5) -0.018(5)
C5 0.030(5) 0.028(5) 0.042(5) 0.004(4) 0.000(4) 0.002(4)
C14 0.045(6) 0.035(5) 0.039(5) -0.015(4) 0.000(4) 0.006(4)
C23 0.039(6) 0.038(5) 0.045(6) -0.007(4) 0.004(5) 0.002(4)
C4 0.039(6) 0.046(6) 0.060(7) -0.007(5) -0.014(5) 0.007(5)
C13 0.050(7) 0.051(6) 0.053(7) -0.022(5) -0.007(5) 0.005(5)
C15 0.033(5) 0.030(4) 0.028(4) -0.005(3) 0.003(4) -0.003(4)
C21 0.050(6) 0.036(5) 0.034(5) -0.006(4) 0.000(4) -0.005(4)
C10 0.034(5) 0.055(6) 0.048(6) -0.025(5) 0.011(4) -0.005(5)
C28 0.054(7) 0.052(6) 0.061(7) -0.001(6) -0.001(6) -0.009(6)
C3 0.047(7) 0.050(7) 0.099(11) -0.009(7) 0.000(7) 0.013(5)
C2 0.070(8) 0.039(6) 0.068(8) -0.013(5) 0.025(7) 0.015(5)
C1 0.073(8) 0.044(6) 0.042(6) -0.014(5) 0.004(6) 0.011(5)
C18 0.046(7) 0.089(8) 0.043(6) -0.007(6) -0.015(5) -0.015(6)
C11 0.046(6) 0.059(7) 0.062(7) -0.039(6) 0.010(5) -0.002(5)
C20 0.049(6) 0.042(5) 0.048(6) -0.011(5) 0.010(5) -0.009(5)
O1 0.114(5) 0.026(3) 0.022(3) -0.002(2) -0.015(3) -0.008(4)
C29 0.112(5) 0.112(5) 0.112(5) -0.0315(16) -0.0008(10) -0.0030(10)

loop_
_atom_type_symbol
_atom_type_description
_atom_type_scat_dispersion_real
_atom_type_scat_dispersion_imag
_atom_type_scat_source
C C 0.0033 0.0016 'International Tables Vol C Tables 4.2.6.8 and 6.1.1.4'
H H 0.0000 0.0000 'International Tables Vol C Tables 4.2.6.8 and 6.1.1.4'
N N 0.0061 0.0033 'International Tables Vol C Tables 4.2.6.8 and 6.1.1.4'
Cl Cl 0.1484 0.1585 'International Tables Vol C Tables 4.2.6.8 and 6.1.1.4'
Hg Hg -2.3894 9.2266 'International Tables Vol C Tables 4.2.6.8 and 6.1.1.4'
O O 0.0106 0.0060 'International Tables Vol C Tables 4.2.6.8 and 6.1.1.4'

loop_
_citation_id
_citation_doi
_citation_year
1 10.1039/C5CE00382B 2015

loop_
_geom_angle_atom_site_label_1
_geom_angle_atom_site_label_2
_geom_angle_atom_site_label_3
_geom_angle
Cl1 Hg1 Cl2 130.76(11)
Cl1 Hg1 N6 89.30(17)
Cl2 Hg1 N6 95.1(2)
Cl1 Hg1 N2 91.79(18)
Cl2 Hg1 N2 126.2(2)
N6 Hg1 N2 120.2(3)
Cl1 Hg1 N5 135.34(19)
Cl2 Hg1 N5 88.83(18)
N6 Hg1 N5 64.0(2)
N2 Hg1 N5 74.6(2)
Cl1 Hg1 N1 86.46(17)
Cl2 Hg1 N1 85.17(19)
N6 Hg1 N1 174.6(2)
N2 Hg1 N1 63.4(2)
N5 Hg1 N1 121.5(2)
N2 C6 C5 117.9(8)
N2 C6 C7 122.7(9)
C5 C6 C7 119.4(8)
C22 N5 N4 116.0(7)
C22 N5 Hg1 120.6(5)
N4 N5 Hg1 120.6(5)
N3 C8 C15 124.7(8)
N3 C8 C9 118.5(8)
C15 C8 C9 116.7(7)
C8 N3 N2 115.3(7)
C6 N2 N3 117.4(7)
C6 N2 Hg1 119.3(6)
N3 N2 Hg1 115.3(5)
C28 N6 C24 118.5(9)
C28 N6 Hg1 121.7(7)
C24 N6 Hg1 118.9(6)
C26 C27 C28 118.4(9)
C26 C27 H27 120.8
C28 C27 H27 120.8
N5 C22 C24 116.6(7)
N5 C22 C23 123.8(8)
C24 C22 C23 119.6(8)
C15 N4 N5 114.8(7)
C26 C25 C24 118.6(9)
C26 C25 H25 120.7
C24 C25 H25 120.7
C1 N1 C5 117.4(9)
C1 N1 Hg1 124.4(7)
C5 N1 Hg1 117.5(6)
C11 C12 C13 119.1(10)
C11 C12 H12 120.4
C13 C12 H12 120.4
C27 C26 C25 119.7(9)
C27 C26 H26 120.2
C25 C26 H26 120.2
N6 C24 C25 121.8(8)
N6 C24 C22 116.4(8)
C25 C24 C22 121.8(8)
C21 C16 C17 118.8(8)
C21 C16 C15 121.0(8)
C17 C16 C15 120.2(8)
C14 C9 C10 118.0(9)
C14 C9 C8 122.9(8)
C10 C9 C8 119.2(7)
C18 C17 C16 121.3(9)
C18 C17 H17 119.3
C16 C17 H17 119.3
C6 C7 H7A 109.5
C6 C7 H7B 109.5
H7A C7 H7B 109.5
C6 C7 H7C 109.5
H7A C7 H7C 109.5
H7B C7 H7C 109.5
C20 C19 C18 120.8(9)
C20 C19 H19 119.6
C18 C19 H19 119.6
N1 C5 C4 121.5(9)
N1 C5 C6 116.1(8)
C4 C5 C6 122.3(9)
C9 C14 C13 121.3(10)
C9 C14 H14 119.4
C13 C14 H14 119.4
C22 C23 H23A 109.5
C22 C23 H23B 109.5
H23A C23 H23B 109.5
C22 C23 H23C 109.5
H23A C23 H23C 109.5
H23B C23 H23C 109.5
C3 C4 C5 118.7(11)
C3 C4 H4 120.7
C5 C4 H4 120.7
C12 C13 C14 120.4(10)
C12 C13 H13 119.8
C14 C13 H13 119.8
N4 C15 C16 117.8(8)
N4 C15 C8 122.9(7)
C16 C15 C8 119.2(7)
C16 C21 C20 120.3(9)
C16 C21 H21 119.8
C20 C21 H21 119.8
C11 C10 C9 119.8(10)
C11 C10 H10 120.1
C9 C10 H10 120.1
N6 C28 C27 122.8(10)
N6 C28 H28 118.6
C27 C28 H28 118.6
C4 C3 C2 119.7(11)
C4 C3 H3 120.1
C2 C3 H3 120.1
C1 C2 C3 118.0(11)
C1 C2 H2 121.0
C3 C2 H2 121.0
N1 C1 C2 124.6(11)
N1 C1 H1 117.7
C2 C1 H1 117.7
C19 C18 C17 118.8(9)
C19 C18 H18 120.6
C17 C18 H18 120.6
C10 C11 C12 121.4(11)
C10 C11 H11 119.3
C12 C11 H11 119.3
C19 C20 C21 120.0(9)
C19 C20 H20 120.0
C21 C20 H20 120.0
C29 O1 H1O 116(2)
O1 C29 H29A 109.5
O1 C29 H29B 109.5
H29A C29 H29B 109.5
O1 C29 H29C 109.5
H29A C29 H29C 109.5
H29B C29 H29C 109.5

loop_
_geom_bond_atom_site_label_1
_geom_bond_atom_site_label_2
_geom_bond_distance
Hg1 Cl1 2.436(2)
Hg1 Cl2 2.474(3)
Hg1 N6 2.497(8)
Hg1 N2 2.509(7)
Hg1 N5 2.520(7)
Hg1 N1 2.570(8)
C6 N2 1.278(11)
C6 C5 1.470(14)
C6 C7 1.496(12)
N5 C22 1.274(11)
N5 N4 1.391(9)
C8 N3 1.272(10)
C8 C15 1.481(12)
C8 C9 1.498(12)
N3 N2 1.391(10)
N6 C28 1.319(13)
N6 C24 1.348(11)
C27 C26 1.367(14)
C27 C28 1.382(15)
C27 H27 0.9300
C22 C24 1.486(12)
C22 C23 1.499(12)
N4 C15 1.291(10)
C25 C26 1.375(13)
C25 C24 1.379(12)
C25 H25 0.9300
N1 C1 1.319(13)
N1 C5 1.341(12)
C12 C11 1.367(15)
C12 C13 1.370(15)
C12 H12 0.9300
C26 H26 0.9300
C16 C21 1.381(12)
C16 C17 1.384(12)
C16 C15 1.475(11)
C9 C14 1.347(12)
C9 C10 1.431(13)
C17 C18 1.377(14)
C17 H17 0.9300
C7 H7A 0.9600
C7 H7B 0.9600
C7 H7C 0.9600
C19 C20 1.370(14)
C19 C18 1.379(14)
C19 H19 0.9300
C5 C4 1.401(13)
C14 C13 1.368(14)
C14 H14 0.9300
C23 H23A 0.9600
C23 H23B 0.9600
C23 H23C 0.9600
C4 C3 1.353(17)
C4 H4 0.9300
C13 H13 0.9300
C21 C20 1.380(13)
C21 H21 0.9300
C10 C11 1.337(14)
C10 H10 0.9300
C28 H28 0.9300
C3 C2 1.373(18)
C3 H3 0.9300
C2 C1 1.354(16)
C2 H2 0.9300
C1 H1 0.9300
C18 H18 0.9300
C11 H11 0.9300
C20 H20 0.9300
O1 C29 1.552(15)
O1 H1O 0.9000(10)
C29 H29A 0.9600
C29 H29B 0.9600
C29 H29C 0.9600
